data_4074500
loop_
_publ_author_name
'Song, Li-Cheng'
'Gao, Jie'
'Wang, Hu-Ting'
'Hua, Yu-Juan'
'Fan, Hong-Tao'
'Zhang, Xiao-Guang'
'Hu, Qing-Mei'

_publ_section_title
;
 Synthesis and Structural Characterization of Metallocrown Ethers
 Containing Butterfly Fe2S2Cluster Cores. Biomimetic Hydrogen Evolution
 Catalyzed by Fe2(\m-SCH2CH2OCH2CH2S-\m)(CO)6
;
_journal_issue 24
_journal_name_full Organometallics
_journal_page_first 5724
_journal_paper_doi 10.1021/om060711r
_journal_volume 25
_journal_year 2006
_chemical_formula_sum 'C10 H8 Fe2 O7 S2'
_chemical_formula_weight 415.98
_chemical_name_systematic
; 
 ? 
;
_space_group_IT_number 14
_symmetry_cell_setting monoclinic
_symmetry_space_group_name_Hall '-P 2yn'
_symmetry_space_group_name_H-M 'P 1 21/n 1'
_atom_sites_solution_hydrogens geom
_atom_sites_solution_primary direct
_atom_sites_solution_secondary difmap
_audit_creation_method SHELXL-97
_cell_angle_alpha 90.00
_cell_angle_beta 103.515(5)
_cell_angle_gamma 90.00
_cell_formula_units_Z 4
_cell_length_a 7.771(2)
_cell_length_b 16.806(5)
_cell_length_c 11.910(4)
_cell_measurement_reflns_used 1003
_cell_measurement_temperature 293(2)
_cell_measurement_theta_max 26.22
_cell_measurement_theta_min 3.00
_cell_volume 1512.4(8)
_computing_cell_refinement 'Bruker SMART'
_computing_data_collection 'Bruker SMART'
_computing_data_reduction 'Bruker SAINT'
_computing_molecular_graphics 'Bruker SHELXTL'
_computing_publication_material 'Bruker SHELXTL'
_computing_structure_refinement 'SHELXL-97 (Sheldrick, 1997)'
_computing_structure_solution 'SHELXS-97 (Sheldrick, 1990)'
_diffrn_ambient_temperature 293(2)
_diffrn_measured_fraction_theta_full 1.000
_diffrn_measured_fraction_theta_max 1.000
_diffrn_measurement_device_type 'CCD area detector'
_diffrn_measurement_method 'phi and omega scans'
_diffrn_radiation_monochromator graphite
_diffrn_radiation_source 'fine-focus sealed tube'
_diffrn_radiation_type MoK\a
_diffrn_radiation_wavelength 0.71073
_diffrn_reflns_av_R_equivalents 0.0386
_diffrn_reflns_av_sigmaI/netI 0.0426
_diffrn_reflns_limit_h_max 9
_diffrn_reflns_limit_h_min -4
_diffrn_reflns_limit_k_max 19
_diffrn_reflns_limit_k_min -19
_diffrn_reflns_limit_l_max 13
_diffrn_reflns_limit_l_min -14
_diffrn_reflns_number 7719
_diffrn_reflns_theta_full 25.01
_diffrn_reflns_theta_max 25.01
_diffrn_reflns_theta_min 2.42
_exptl_absorpt_coefficient_mu 2.219
_exptl_absorpt_correction_T_max 1.000000
_exptl_absorpt_correction_T_min 0.563844
_exptl_absorpt_correction_type multi-scan
_exptl_absorpt_process_details SADABS
_exptl_crystal_density_diffrn 1.827
_exptl_crystal_density_meas ?
_exptl_crystal_density_method 'not measured'
_exptl_crystal_F_000 832
_exptl_crystal_size_max 0.36
_exptl_crystal_size_mid 0.20
_exptl_crystal_size_min 0.18
_refine_diff_density_max 0.365
_refine_diff_density_min -0.250
_refine_diff_density_rms 0.057
_refine_ls_extinction_coef 0.0093(6)
_refine_ls_extinction_expression Fc^*^=kFc[1+0.001xFc^2^\l^3^/sin(2\q)]^-1/4^
_refine_ls_extinction_method SHELXL
_refine_ls_goodness_of_fit_ref 1.027
_refine_ls_hydrogen_treatment mixed
_refine_ls_matrix_type full
_refine_ls_number_parameters 191
_refine_ls_number_reflns 2668
_refine_ls_number_restraints 0
_refine_ls_restrained_S_all 1.027
_refine_ls_R_factor_all 0.0454
_refine_ls_R_factor_gt 0.0295
_refine_ls_shift/su_max 0.001
_refine_ls_shift/su_mean 0.000
_refine_ls_structure_factor_coef Fsqd
_refine_ls_weighting_details 'calc w=1/[\s^2^(Fo^2^)+(0.0232P)^2^+0.4085P] where P=(Fo^2^+2Fc^2^)/3'
_refine_ls_weighting_scheme calc
_refine_ls_wR_factor_gt 0.0571
_refine_ls_wR_factor_ref 0.0625
_reflns_number_gt 2100
_reflns_number_total 2668
_reflns_threshold_expression >2sigma(I)
_cod_data_source_file om060711rsi20060806_084249.cif
_cod_data_source_block 040421b
_cod_depositor_comments
;
The following automatic conversions were performed:

'_symmetry_cell_setting' value 'Monoclinic' changed to 'monoclinic'
according to /home/saulius/struct/CIF-dictionaries/cif_core.dic
dictionary named 'cif_core.dic' version 2.4.1 from
2010-06-29.

'_exptl_absorpt_correction_type' value 'MULTI-SCAN'
changed to 'multi-scan' according to
/home/saulius/struct/CIF-dictionaries/cif_core.dic dictionary named
'cif_core.dic' version 2.4.1 from 2010-06-29.

Automatic conversion script
Id: cif_fix_values 1715 2011-07-08 13:25:40Z adriana 

The following automatic conversions were performed:

'_exptl_crystal_density_meas' value 'NONE' was changed to '?' - the
value is perceived as not measured.

Automatic conversion script
Id: cif_fix_values 3008 2015-01-20 13:52:24Z robertas 
;
_cod_original_sg_symbol_H-M P2(1)/n
_cod_database_code 4074500

loop_
_symmetry_equiv_pos_as_xyz
'x, y, z'
'-x+1/2, y+1/2, -z+1/2'
'-x, -y, -z'
'x-1/2, -y-1/2, z-1/2'

loop_
_atom_site_label
_atom_site_type_symbol
_atom_site_fract_x
_atom_site_fract_y
_atom_site_fract_z
_atom_site_U_iso_or_equiv
_atom_site_adp_type
_atom_site_occupancy
_atom_site_symmetry_multiplicity
_atom_site_calc_flag
_atom_site_refinement_flags
Fe1 Fe 0.57632(5) 0.06174(2) 0.27352(3) 0.03626(14) Uani 1 1 d .
Fe2 Fe 0.83817(5) 0.11331(2) 0.20671(3) 0.03807(14) Uani 1 1 d .
S1 S 0.85686(9) 0.06140(4) 0.38470(6) 0.03727(18) Uani 1 1 d .
S2 S 0.61480(10) 0.19188(4) 0.23615(7) 0.0435(2) Uani 1 1 d .
O1 O 0.3212(3) 0.06253(15) 0.4218(2) 0.0677(7) Uani 1 1 d .
O2 O 0.3250(4) 0.06021(17) 0.0490(2) 0.0893(9) Uani 1 1 d .
O3 O 0.6168(4) -0.11097(15) 0.2744(2) 0.0853(9) Uani 1 1 d .
O4 O 0.6941(4) 0.14230(18) -0.0396(2) 0.0895(9) Uani 1 1 d .
O5 O 1.0160(4) -0.03255(16) 0.1608(2) 0.0802(8) Uani 1 1 d .
O6 O 1.1403(3) 0.22328(15) 0.2600(2) 0.0712(7) Uani 1 1 d .
O7 O 0.6189(3) 0.17011(14) 0.5091(2) 0.0587(6) Uani 1 1 d .
C1 C 0.4237(4) 0.06357(17) 0.3675(3) 0.0446(7) Uani 1 1 d .
C2 C 0.4208(5) 0.0604(2) 0.1374(3) 0.0555(8) Uani 1 1 d .
C3 C 0.5998(4) -0.0445(2) 0.2724(3) 0.0522(8) Uani 1 1 d .
C4 C 0.7513(5) 0.1310(2) 0.0561(3) 0.0565(9) Uani 1 1 d .
C5 C 0.9470(4) 0.0242(2) 0.1773(3) 0.0503(8) Uani 1 1 d .
C6 C 1.0232(4) 0.18115(19) 0.2370(3) 0.0472(8) Uani 1 1 d .
C7 C 0.9252(4) 0.13459(18) 0.5003(3) 0.0478(8) Uani 1 1 d .
H7A H 1.0336 0.1161 0.5519 0.057 Uiso 1 1 calc R
H7B H 0.9518 0.1843 0.4664 0.057 Uiso 1 1 calc R
C8 C 0.7896(5) 0.1509(2) 0.5710(3) 0.0601(9) Uani 1 1 d .
H8A H 0.7820 0.1042 0.6175 0.072 Uiso 1 1 calc R
H8B H 0.8331 0.1943 0.6237 0.072 Uiso 1 1 calc R
C9 C 0.5949(5) 0.2462(2) 0.4587(3) 0.0699(10) Uani 1 1 d .
H9A H 0.6423 0.2850 0.5182 0.084 Uiso 1 1 calc R
H9B H 0.4687 0.2560 0.4334 0.084 Uiso 1 1 calc R
C10 C 0.6774(5) 0.26104(17) 0.3577(3) 0.0584(9) Uani 1 1 d .
H10A H 0.8050 0.2593 0.3856 0.070 Uiso 1 1 calc R
H10B H 0.6463 0.3145 0.3293 0.070 Uiso 1 1 calc R

loop_
_atom_site_aniso_label
_atom_site_aniso_U_11
_atom_site_aniso_U_22
_atom_site_aniso_U_33
_atom_site_aniso_U_23
_atom_site_aniso_U_13
_atom_site_aniso_U_12
Fe1 0.0323(2) 0.0366(2) 0.0390(3) 0.00002(18) 0.00662(19) -0.00250(18)
Fe2 0.0372(2) 0.0407(3) 0.0377(2) 0.00292(19) 0.01175(19) 0.00033(18)
S1 0.0365(4) 0.0354(4) 0.0375(4) 0.0030(3) 0.0038(3) 0.0017(3)
S2 0.0440(4) 0.0367(4) 0.0487(5) 0.0072(3) 0.0087(4) 0.0078(3)
O1 0.0504(14) 0.0824(18) 0.0786(17) 0.0019(13) 0.0316(14) -0.0104(13)
O2 0.0824(19) 0.102(2) 0.0630(18) 0.0030(16) -0.0237(17) -0.0150(17)
O3 0.100(2) 0.0403(16) 0.113(2) -0.0137(15) 0.0190(19) -0.0011(13)
O4 0.103(2) 0.115(2) 0.0448(15) 0.0167(15) 0.0066(16) -0.0131(18)
O5 0.0806(19) 0.0661(17) 0.098(2) -0.0172(15) 0.0294(17) 0.0201(14)
O6 0.0632(16) 0.0744(17) 0.0769(18) -0.0007(14) 0.0184(15) -0.0266(14)
O7 0.0552(15) 0.0696(17) 0.0557(14) -0.0164(12) 0.0218(13) -0.0172(12)
C1 0.0370(17) 0.0413(17) 0.053(2) 0.0026(15) 0.0062(16) -0.0065(14)
C2 0.053(2) 0.054(2) 0.056(2) 0.0023(17) 0.0052(19) -0.0096(17)
C3 0.050(2) 0.046(2) 0.059(2) -0.0083(16) 0.0113(18) -0.0064(16)
C4 0.058(2) 0.064(2) 0.050(2) 0.0017(17) 0.0155(19) -0.0083(17)
C5 0.0473(19) 0.053(2) 0.052(2) -0.0038(16) 0.0148(17) -0.0027(16)
C6 0.0479(19) 0.053(2) 0.0437(18) 0.0062(15) 0.0179(16) 0.0009(16)
C7 0.0458(18) 0.0450(18) 0.0463(18) -0.0047(14) -0.0024(15) -0.0051(14)
C8 0.079(3) 0.057(2) 0.043(2) -0.0096(16) 0.012(2) -0.017(2)
C9 0.073(3) 0.069(3) 0.072(2) -0.021(2) 0.025(2) 0.010(2)
C10 0.074(2) 0.0301(17) 0.070(2) -0.0045(16) 0.015(2) 0.0083(16)

loop_
_atom_type_symbol
_atom_type_description
_atom_type_scat_dispersion_real
_atom_type_scat_dispersion_imag
_atom_type_scat_source
C C 0.0033 0.0016 'International Tables Vol C Tables 4.2.6.8 and 6.1.1.4'
H H 0.0000 0.0000 'International Tables Vol C Tables 4.2.6.8 and 6.1.1.4'
O O 0.0106 0.0060 'International Tables Vol C Tables 4.2.6.8 and 6.1.1.4'
S S 0.1246 0.1234 'International Tables Vol C Tables 4.2.6.8 and 6.1.1.4'
Fe Fe 0.3463 0.8444 'International Tables Vol C Tables 4.2.6.8 and 6.1.1.4'

loop_
_geom_angle_atom_site_label_1
_geom_angle_atom_site_label_2
_geom_angle_atom_site_label_3
_geom_angle
C2 Fe1 C3 91.67(15)
C2 Fe1 C1 99.18(15)
C3 Fe1 C1 95.96(14)
C2 Fe1 S2 85.77(11)
C3 Fe1 S2 160.11(11)
C1 Fe1 S2 103.92(10)
C2 Fe1 S1 152.28(11)
C3 Fe1 S1 85.20(10)
C1 Fe1 S1 108.54(10)
S2 Fe1 S1 87.95(3)
C2 Fe1 Fe2 98.27(11)
C3 Fe1 Fe2 104.49(10)
C1 Fe1 Fe2 152.60(9)
S2 Fe1 Fe2 56.60(2)
S1 Fe1 Fe2 56.36(3)
C4 Fe2 C5 91.56(15)
C4 Fe2 C6 101.09(14)
C5 Fe2 C6 100.16(14)
C4 Fe2 S1 158.36(11)
C5 Fe2 S1 86.07(11)
C6 Fe2 S1 100.50(10)
C4 Fe2 S2 86.30(11)
C5 Fe2 S2 157.99(10)
C6 Fe2 S2 101.75(10)
S1 Fe2 S2 87.91(3)
C4 Fe2 Fe1 103.40(11)
C5 Fe2 Fe1 103.20(10)
C6 Fe2 Fe1 145.40(10)
S1 Fe2 Fe1 56.56(2)
S2 Fe2 Fe1 56.35(3)
C7 S1 Fe2 112.89(11)
C7 S1 Fe1 120.49(10)
Fe2 S1 Fe1 67.08(3)
C10 S2 Fe1 118.69(11)
C10 S2 Fe2 114.80(12)
Fe1 S2 Fe2 67.05(3)
C8 O7 C9 116.8(3)
O1 C1 Fe1 176.2(3)
O2 C2 Fe1 178.1(3)
O3 C3 Fe1 178.3(3)
O4 C4 Fe2 179.2(3)
O5 C5 Fe2 178.7(3)
O6 C6 Fe2 177.7(3)
C8 C7 S1 114.9(2)
C8 C7 H7A 108.5
S1 C7 H7A 108.5
C8 C7 H7B 108.5
S1 C7 H7B 108.5
H7A C7 H7B 107.5
O7 C8 C7 116.4(3)
O7 C8 H8A 108.2
C7 C8 H8A 108.2
O7 C8 H8B 108.2
C7 C8 H8B 108.2
H8A C8 H8B 107.3
O7 C9 C10 116.8(3)
O7 C9 H9A 108.1
C10 C9 H9A 108.1
O7 C9 H9B 108.1
C10 C9 H9B 108.1
H9A C9 H9B 107.3
C9 C10 S2 116.2(2)
C9 C10 H10A 108.2
S2 C10 H10A 108.2
C9 C10 H10B 108.2
S2 C10 H10B 108.2
H10A C10 H10B 107.4

loop_
_geom_bond_atom_site_label_1
_geom_bond_atom_site_label_2
_geom_bond_distance
Fe1 C2 1.781(4)
Fe1 C3 1.795(3)
Fe1 C1 1.811(3)
Fe1 S2 2.2658(10)
Fe1 S1 2.2708(10)
Fe1 Fe2 2.5064(8)
Fe2 C4 1.788(4)
Fe2 C5 1.794(4)
Fe2 C6 1.804(3)
Fe2 S1 2.2655(10)
Fe2 S2 2.2723(9)
S1 C7 1.830(3)
S2 C10 1.832(3)
O1 C1 1.138(3)
O2 C2 1.139(4)
O3 C3 1.125(4)
O4 C4 1.138(4)
O5 C5 1.135(4)
O6 C6 1.135(4)
O7 C8 1.396(4)
O7 C9 1.406(4)
C7 C8 1.521(4)
C7 H7A 0.9700
C7 H7B 0.9700
C8 H8A 0.9700
C8 H8B 0.9700
C9 C10 1.510(4)
C9 H9A 0.9700
C9 H9B 0.9700
C10 H10A 0.9700
C10 H10B 0.9700

loop_
_geom_torsion_atom_site_label_1
_geom_torsion_atom_site_label_2
_geom_torsion_atom_site_label_3
_geom_torsion_atom_site_label_4
_geom_torsion
C2 Fe1 Fe2 C4 3.11(16)
C3 Fe1 Fe2 C4 97.01(16)
C1 Fe1 Fe2 C4 -126.0(2)
S2 Fe1 Fe2 C4 -76.22(12)
S1 Fe1 Fe2 C4 171.00(12)
C2 Fe1 Fe2 C5 -91.74(16)
C3 Fe1 Fe2 C5 2.16(16)
C1 Fe1 Fe2 C5 139.2(2)
S2 Fe1 Fe2 C5 -171.07(11)
S1 Fe1 Fe2 C5 76.15(11)
C2 Fe1 Fe2 C6 137.0(2)
C3 Fe1 Fe2 C6 -129.1(2)
C1 Fe1 Fe2 C6 7.9(3)
S2 Fe1 Fe2 C6 57.71(18)
S1 Fe1 Fe2 C6 -55.07(18)
C2 Fe1 Fe2 S1 -167.89(11)
C3 Fe1 Fe2 S1 -74.00(11)
C1 Fe1 Fe2 S1 63.0(2)
S2 Fe1 Fe2 S1 112.78(4)
C2 Fe1 Fe2 S2 79.33(11)
C3 Fe1 Fe2 S2 173.22(11)
C1 Fe1 Fe2 S2 -49.8(2)
S1 Fe1 Fe2 S2 -112.78(4)
C4 Fe2 S1 C7 -139.2(3)
C5 Fe2 S1 C7 136.56(15)
C6 Fe2 S1 C7 36.94(15)
S2 Fe2 S1 C7 -64.62(11)
Fe1 Fe2 S1 C7 -114.80(11)
C4 Fe2 S1 Fe1 -24.4(3)
C5 Fe2 S1 Fe1 -108.64(10)
C6 Fe2 S1 Fe1 151.74(10)
S2 Fe2 S1 Fe1 50.18(3)
C2 Fe1 S1 C7 130.4(3)
C3 Fe1 S1 C7 -145.11(16)
C1 Fe1 S1 C7 -50.42(16)
S2 Fe1 S1 C7 53.57(12)
Fe2 Fe1 S1 C7 103.95(12)
C2 Fe1 S1 Fe2 26.5(2)
C3 Fe1 S1 Fe2 110.94(11)
C1 Fe1 S1 Fe2 -154.37(10)
S2 Fe1 S1 Fe2 -50.38(3)
C2 Fe1 S2 C10 150.49(17)
C3 Fe1 S2 C10 -126.3(3)
C1 Fe1 S2 C10 52.07(17)
S1 Fe1 S2 C10 -56.52(13)
Fe2 Fe1 S2 C10 -106.70(13)
C2 Fe1 S2 Fe2 -102.80(11)
C3 Fe1 S2 Fe2 -19.6(3)
C1 Fe1 S2 Fe2 158.78(10)
S1 Fe1 S2 Fe2 50.18(3)
C4 Fe2 S2 C10 -138.96(16)
C5 Fe2 S2 C10 136.0(3)
C6 Fe2 S2 C10 -38.39(16)
S1 Fe2 S2 C10 61.90(12)
Fe1 Fe2 S2 C10 112.25(12)
C4 Fe2 S2 Fe1 108.79(11)
C5 Fe2 S2 Fe1 23.8(3)
C6 Fe2 S2 Fe1 -150.64(10)
S1 Fe2 S2 Fe1 -50.34(3)
C2 Fe1 C1 O1 29(4)
C3 Fe1 C1 O1 -64(4)
S2 Fe1 C1 O1 116(4)
S1 Fe1 C1 O1 -151(4)
Fe2 Fe1 C1 O1 158(4)
C3 Fe1 C2 O2 -103(10)
C1 Fe1 C2 O2 161(10)
S2 Fe1 C2 O2 57(10)
S1 Fe1 C2 O2 -20(11)
Fe2 Fe1 C2 O2 2(10)
C2 Fe1 C3 O3 -171(11)
C1 Fe1 C3 O3 -71(11)
S2 Fe1 C3 O3 107(11)
S1 Fe1 C3 O3 37(11)
Fe2 Fe1 C3 O3 90(11)
C5 Fe2 C4 O4 129(24)
C6 Fe2 C4 O4 -130(24)
S1 Fe2 C4 O4 46(24)
S2 Fe2 C4 O4 -29(24)
Fe1 Fe2 C4 O4 25(24)
C4 Fe2 C5 O5 -160(14)
C6 Fe2 C5 O5 99(14)
S1 Fe2 C5 O5 -1(14)
S2 Fe2 C5 O5 -76(14)
Fe1 Fe2 C5 O5 -56(14)
C4 Fe2 C6 O6 172(7)
C5 Fe2 C6 O6 -95(7)
S1 Fe2 C6 O6 -7(7)
S2 Fe2 C6 O6 83(7)
Fe1 Fe2 C6 O6 37(7)
Fe2 S1 C7 C8 117.4(2)
Fe1 S1 C7 C8 41.4(3)
C9 O7 C8 C7 -73.0(4)
S1 C7 C8 O7 -51.8(4)
C8 O7 C9 C10 70.0(4)
O7 C9 C10 S2 55.4(4)
Fe1 S2 C10 C9 -37.1(3)
Fe2 S2 C10 C9 -113.4(2)
